data_4029737
loop_
_publ_author_name
'Singh, Marjit W.'
'Karmakar, Anirban'
'Barooah, Nilotpal'
'Baruah, Jubaraj B.'

_publ_section_title
;
 Variations in product in reactions of naphthoquinone with primary amines.
;
_journal_issue 1
_journal_name_full 'Beilstein journal of organic chemistry'
_journal_page_first 10
_journal_paper_doi 10.1186/1860-5397-3-10
_journal_volume 3
_journal_year 2007
_chemical_formula_sum 'C16 H11 N O2 S'
_chemical_formula_weight 281.32
_chemical_name_systematic
; 
 ? 
;
_space_group_IT_number 19
_symmetry_cell_setting orthorhombic
_symmetry_space_group_name_Hall 'P 2ac 2ab'
_symmetry_space_group_name_H-M 'P 21 21 21'
_atom_sites_solution_hydrogens geom
_atom_sites_solution_primary direct
_atom_sites_solution_secondary difmap
_audit_creation_method SHELXL-97
_cell_angle_alpha 90.00
_cell_angle_beta 90.00
_cell_angle_gamma 90.00
_cell_formula_units_Z 4
_cell_length_a 5.3485(5)
_cell_length_b 7.4424(7)
_cell_length_c 33.559(3)
_cell_measurement_temperature 296(2)
_cell_volume 1335.8(2)
_computing_structure_refinement 'SHELXL-97 (Sheldrick, 1997)'
_computing_structure_solution 'SHELXS-97 (Sheldrick, 1990)'
_diffrn_ambient_temperature 296(2)
_diffrn_measured_fraction_theta_full 0.993
_diffrn_measured_fraction_theta_max 0.993
_diffrn_radiation_monochromator graphite
_diffrn_radiation_source 'fine-focus sealed tube'
_diffrn_radiation_type MoK\a
_diffrn_radiation_wavelength 0.71073
_diffrn_reflns_av_R_equivalents 0.0601
_diffrn_reflns_av_sigmaI/netI 0.0658
_diffrn_reflns_limit_h_max 7
_diffrn_reflns_limit_h_min -7
_diffrn_reflns_limit_k_max 8
_diffrn_reflns_limit_k_min -9
_diffrn_reflns_limit_l_max 44
_diffrn_reflns_limit_l_min -37
_diffrn_reflns_number 11033
_diffrn_reflns_theta_full 28.40
_diffrn_reflns_theta_max 28.40
_diffrn_reflns_theta_min 1.21
_exptl_absorpt_coefficient_mu 0.242
_exptl_crystal_density_diffrn 1.399
_exptl_crystal_density_method 'not measured'
_exptl_crystal_F_000 584
_refine_diff_density_max 0.171
_refine_diff_density_min -0.206
_refine_diff_density_rms 0.051
_refine_ls_abs_structure_details 'Flack H D (1983), Acta Cryst. A39, 876-881'
_refine_ls_abs_structure_Flack 0.01(12)
_refine_ls_extinction_method none
_refine_ls_goodness_of_fit_ref 1.038
_refine_ls_hydrogen_treatment mixed
_refine_ls_matrix_type full
_refine_ls_number_parameters 189
_refine_ls_number_reflns 3324
_refine_ls_number_restraints 0
_refine_ls_restrained_S_all 1.038
_refine_ls_R_factor_all 0.0961
_refine_ls_R_factor_gt 0.0461
_refine_ls_shift/su_max 0.026
_refine_ls_shift/su_mean 0.001
_refine_ls_structure_factor_coef Fsqd
_refine_ls_weighting_details 'calc w=1/[\s^2^(Fo^2^)+(0.0591P)^2^+0.0435P] where P=(Fo^2^+2Fc^2^)/3'
_refine_ls_weighting_scheme calc
_refine_ls_wR_factor_gt 0.1007
_refine_ls_wR_factor_ref 0.1352
_reflns_number_gt 2000
_reflns_number_total 3324
_reflns_threshold_expression >2sigma(I)
_cod_data_source_file Compound_5.cif
_cod_data_source_block 1,4nq4atp
_cod_original_cell_volume 1335.9(2)
_cod_original_sg_symbol_H-M P2(1)2(1)2(1)
_cod_database_code 4029737

loop_
_symmetry_equiv_pos_as_xyz
'x, y, z'
'-x+1/2, -y, z+1/2'
'-x, y+1/2, -z+1/2'
'x+1/2, -y+1/2, -z'

loop_
_atom_site_label
_atom_site_type_symbol
_atom_site_fract_x
_atom_site_fract_y
_atom_site_fract_z
_atom_site_U_iso_or_equiv
_atom_site_adp_type
_atom_site_occupancy
_atom_site_symmetry_multiplicity
_atom_site_calc_flag
_atom_site_refinement_flags
S1 S 0.61290(14) 0.60805(12) 0.12156(3) 0.0682(3) Uani 1 1 d .
C10 C 1.1271(5) 1.0171(4) 0.12823(9) 0.0506(7) Uani 1 1 d .
C15 C 1.0812(5) 0.4007(4) 0.03909(9) 0.0531(7) Uani 1 1 d .
H15 H 1.2260 0.3315 0.0391 0.064 Uiso 1 1 calc R
C12 C 0.6488(5) 0.6017(4) 0.03994(10) 0.0555(8) Uani 1 1 d .
H12 H 0.5030 0.6697 0.0401 0.067 Uiso 1 1 calc R
C14 C 0.9806(5) 0.4589(4) 0.00281(10) 0.0496(7) Uani 1 1 d .
C16 C 0.9702(5) 0.4439(4) 0.07447(10) 0.0547(8) Uani 1 1 d .
H16 H 1.0412 0.4033 0.0981 0.066 Uiso 1 1 calc R
C5 C 1.0337(5) 1.1176(4) 0.16309(8) 0.0511(7) Uani 1 1 d .
C7 C 0.6969(5) 0.8887(5) 0.17157(9) 0.0582(8) Uani 1 1 d .
C8 C 0.7892(5) 0.7966(4) 0.13500(9) 0.0527(7) Uani 1 1 d .
C6 C 0.8219(5) 1.0582(4) 0.18369(8) 0.0541(7) Uani 1 1 d .
C11 C 0.7538(5) 0.5469(4) 0.07601(9) 0.0524(7) Uani 1 1 d .
C13 C 0.7575(5) 0.5567(4) 0.00416(10) 0.0553(8) Uani 1 1 d .
H13 H 0.6815 0.5919 -0.0195 0.066 Uiso 1 1 calc R
C2 C 0.8471(8) 1.3148(6) 0.22634(11) 0.0808(11) Uani 1 1 d .
H2 H 0.7834 1.3826 0.2473 0.097 Uiso 1 1 calc R
C9 C 0.9909(5) 0.8585(4) 0.11579(9) 0.0526(7) Uani 1 1 d .
H9 H 1.0462 0.7967 0.0934 0.063 Uiso 1 1 calc R
C4 C 1.1500(6) 1.2752(5) 0.17509(10) 0.0624(8) Uani 1 1 d .
H4 H 1.2920 1.3152 0.1618 0.075 Uiso 1 1 calc R
C3 C 1.0568(7) 1.3722(6) 0.20647(11) 0.0814(11) Uani 1 1 d .
H3 H 1.1361 1.4776 0.2143 0.098 Uiso 1 1 calc R
C1 C 0.7312(6) 1.1579(5) 0.21550(10) 0.0691(9) Uani 1 1 d .
H1 H 0.5916 1.1182 0.2295 0.083 Uiso 1 1 calc R
O2 O 1.3142(4) 1.0676(3) 0.11022(6) 0.0664(6) Uani 1 1 d .
O1 O 0.5246(4) 0.8238(4) 0.19053(8) 0.0850(8) Uani 1 1 d .
N1 N 1.0944(5) 0.4216(4) -0.03295(9) 0.0628(7) Uani 1 1 d .
H1B H 1.225(7) 0.344(5) -0.0351(10) 0.085(12) Uiso 1 1 d .
H1A H 1.012(9) 0.453(6) -0.0601(14) 0.133(17) Uiso 1 1 d .

loop_
_atom_site_aniso_label
_atom_site_aniso_U_11
_atom_site_aniso_U_22
_atom_site_aniso_U_33
_atom_site_aniso_U_23
_atom_site_aniso_U_13
_atom_site_aniso_U_12
S1 0.0599(4) 0.0667(5) 0.0781(6) -0.0003(5) 0.0167(4) -0.0125(4)
C10 0.0471(14) 0.0556(17) 0.0492(18) 0.0083(14) 0.0038(14) 0.0024(13)
C15 0.0448(13) 0.0434(15) 0.071(2) -0.0019(16) -0.0125(14) 0.0047(13)
C12 0.0412(13) 0.0451(16) 0.080(2) 0.0087(17) -0.0037(14) -0.0001(13)
C14 0.0466(14) 0.0389(15) 0.063(2) 0.0001(14) -0.0078(14) -0.0052(13)
C16 0.0531(15) 0.0496(18) 0.061(2) 0.0014(15) -0.0135(15) -0.0005(14)
C5 0.0514(15) 0.0592(18) 0.0426(17) 0.0015(15) -0.0026(12) 0.0086(15)
C7 0.0498(14) 0.075(2) 0.0501(18) 0.0089(17) 0.0121(13) 0.0067(17)
C8 0.0489(14) 0.0560(18) 0.0530(19) 0.0084(14) 0.0056(13) 0.0025(13)
C6 0.0544(15) 0.064(2) 0.0440(18) 0.0052(15) 0.0019(13) 0.0106(15)
C11 0.0506(15) 0.0466(17) 0.0601(19) 0.0009(14) -0.0005(14) -0.0034(13)
C13 0.0489(15) 0.0508(19) 0.066(2) 0.0130(15) -0.0140(15) -0.0035(14)
C2 0.086(3) 0.098(3) 0.058(2) -0.018(2) 0.0032(19) 0.016(2)
C9 0.0490(14) 0.0576(18) 0.0512(19) -0.0033(14) 0.0087(13) 0.0019(14)
C4 0.0627(19) 0.073(2) 0.052(2) 0.0026(17) -0.0052(15) -0.0022(17)
C3 0.095(3) 0.084(3) 0.065(3) -0.020(2) -0.012(2) 0.002(2)
C1 0.0653(19) 0.096(3) 0.0460(19) -0.0006(19) 0.0037(16) 0.0132(19)
O2 0.0617(12) 0.0746(15) 0.0630(14) -0.0033(11) 0.0197(10) -0.0132(11)
O1 0.0744(14) 0.106(2) 0.0746(17) 0.0029(14) 0.0315(13) -0.0184(15)
N1 0.0614(15) 0.0670(19) 0.0600(19) -0.0051(14) -0.0011(14) 0.0051(15)

loop_
_atom_type_symbol
_atom_type_description
_atom_type_scat_dispersion_real
_atom_type_scat_dispersion_imag
_atom_type_scat_source
C C 0.0033 0.0016 'International Tables Vol C Tables 4.2.6.8 and 6.1.1.4'
H H 0.0000 0.0000 'International Tables Vol C Tables 4.2.6.8 and 6.1.1.4'
N N 0.0061 0.0033 'International Tables Vol C Tables 4.2.6.8 and 6.1.1.4'
O O 0.0106 0.0060 'International Tables Vol C Tables 4.2.6.8 and 6.1.1.4'
S S 0.1246 0.1234 'International Tables Vol C Tables 4.2.6.8 and 6.1.1.4'

loop_
_geom_angle_atom_site_label_1
_geom_angle_atom_site_label_2
_geom_angle_atom_site_label_3
_geom_angle
C8 S1 C11 101.54(14)
O2 C10 C9 121.2(3)
O2 C10 C5 120.7(3)
C9 C10 C5 118.1(2)
C16 C15 C14 121.1(3)
C16 C15 H15 119.5
C14 C15 H15 119.5
C13 C12 C11 121.1(3)
C13 C12 H12 119.5
C11 C12 H12 119.5
N1 C14 C15 121.8(3)
N1 C14 C13 120.8(3)
C15 C14 C13 117.4(3)
C15 C16 C11 121.6(3)
C15 C16 H16 119.2
C11 C16 H16 119.2
C4 C5 C6 119.1(3)
C4 C5 C10 120.5(3)
C6 C5 C10 120.4(3)
O1 C7 C8 119.9(3)
O1 C7 C6 122.3(3)
C8 C7 C6 117.9(3)
C9 C8 C7 120.4(3)
C9 C8 S1 125.9(2)
C7 C8 S1 113.8(2)
C1 C6 C5 119.6(3)
C1 C6 C7 120.5(3)
C5 C6 C7 119.9(3)
C16 C11 C12 117.7(3)
C16 C11 S1 122.0(2)
C12 C11 S1 120.3(2)
C12 C13 C14 121.0(3)
C12 C13 H13 119.5
C14 C13 H13 119.5
C3 C2 C1 120.4(4)
C3 C2 H2 119.8
C1 C2 H2 119.8
C8 C9 C10 123.2(3)
C8 C9 H9 118.4
C10 C9 H9 118.4
C3 C4 C5 120.4(3)
C3 C4 H4 119.8
C5 C4 H4 119.8
C4 C3 C2 120.4(4)
C4 C3 H3 119.8
C2 C3 H3 119.8
C2 C1 C6 120.1(3)
C2 C1 H1 120.0
C6 C1 H1 120.0
C14 N1 H1B 122(2)
C14 N1 H1A 122(3)
H1B N1 H1A 114(3)

loop_
_geom_bond_atom_site_label_1
_geom_bond_atom_site_label_2
_geom_bond_distance
S1 C8 1.750(3)
S1 C11 1.764(3)
C10 O2 1.228(3)
C10 C9 1.448(4)
C10 C5 1.475(4)
C15 C16 1.366(4)
C15 C14 1.400(4)
C15 H15 0.9300
C12 C13 1.375(4)
C12 C11 1.395(4)
C12 H12 0.9300
C14 N1 1.374(4)
C14 C13 1.398(4)
C16 C11 1.389(4)
C16 H16 0.9300
C5 C4 1.388(4)
C5 C6 1.399(4)
C7 O1 1.219(3)
C7 C8 1.490(4)
C7 C6 1.484(5)
C8 C9 1.338(4)
C6 C1 1.388(4)
C13 H13 0.9300
C2 C3 1.373(5)
C2 C1 1.371(5)
C2 H2 0.9300
C9 H9 0.9300
C4 C3 1.371(5)
C4 H4 0.9300
C3 H3 0.9300
C1 H1 0.9300
N1 H1B 0.91(4)
N1 H1A 1.04(5)

loop_
_geom_torsion_atom_site_label_1
_geom_torsion_atom_site_label_2
_geom_torsion_atom_site_label_3
_geom_torsion_atom_site_label_4
_geom_torsion
C16 C15 C14 N1 177.9(3)
C16 C15 C14 C13 -2.4(4)
C14 C15 C16 C11 0.0(4)
O2 C10 C5 C4 2.7(4)
C9 C10 C5 C4 -176.9(3)
O2 C10 C5 C6 -179.4(3)
C9 C10 C5 C6 1.1(4)
O1 C7 C8 C9 -174.5(3)
C6 C7 C8 C9 5.1(4)
O1 C7 C8 S1 4.9(4)
C6 C7 C8 S1 -175.4(2)
C11 S1 C8 C9 -5.5(3)
C11 S1 C8 C7 175.1(2)
C4 C5 C6 C1 0.4(4)
C10 C5 C6 C1 -177.6(3)
C4 C5 C6 C7 -179.3(3)
C10 C5 C6 C7 2.8(4)
O1 C7 C6 C1 -5.7(5)
C8 C7 C6 C1 174.6(3)
O1 C7 C6 C5 173.9(3)
C8 C7 C6 C5 -5.8(4)
C15 C16 C11 C12 1.6(4)
C15 C16 C11 S1 -178.5(2)
C13 C12 C11 C16 -0.7(4)
C13 C12 C11 S1 179.4(2)
C8 S1 C11 C16 82.9(3)
C8 S1 C11 C12 -97.1(2)
C11 C12 C13 C14 -1.8(4)
N1 C14 C13 C12 -177.0(3)
C15 C14 C13 C12 3.3(4)
C7 C8 C9 C10 -1.4(4)
S1 C8 C9 C10 179.2(2)
O2 C10 C9 C8 178.6(3)
C5 C10 C9 C8 -1.8(4)
C6 C5 C4 C3 -0.7(4)
C10 C5 C4 C3 177.3(3)
C5 C4 C3 C2 -0.1(5)
C1 C2 C3 C4 1.2(5)
C3 C2 C1 C6 -1.5(5)
C5 C6 C1 C2 0.7(5)
C7 C6 C1 C2 -179.6(3)
